data_7203178
loop_
_publ_author_name
'Kuczek, Marian'
'Bryndal, Iwona'
'Lis, Tadeusz'

_publ_section_title
;
 4-Nitrophenyl phosphoric acid and its four different potassium salts:
 a solid state structure and kinetic study
;
_journal_issue 2
_journal_name_full CrystEngComm
_journal_page_first 150
_journal_paper_doi 10.1039/b515789g
_journal_volume 8
_journal_year 2006
_chemical_formula_moiety 'C12 H11 K N2 O12 P2'
_chemical_formula_sum 'C12 H11 K N2 O12 P2'
_chemical_formula_weight 476.27
_chemical_name_common 'SEMIPOTASSIUM SALT OF 4-NITROPHENYL PHOSPHORIC ACID'
_chemical_name_systematic
;
SEMIPOTASSIUM SALT OF 4-NITROPHENYL PHOSPHORIC ACID
;
_space_group_IT_number 14
_symmetry_cell_setting monoclinic
_symmetry_space_group_name_Hall '-P 2yn'
_symmetry_space_group_name_H-M 'P 1 21/n 1'
_atom_sites_solution_hydrogens difmap
_atom_sites_solution_primary direct
_atom_sites_solution_secondary difmap
_audit_creation_method SHELXL-97
_cell_angle_alpha 90.00
_cell_angle_beta 102.90(3)
_cell_angle_gamma 90.00
_cell_formula_units_Z 4
_cell_length_a 7.669(2)
_cell_length_b 19.817(4)
_cell_length_c 11.707(2)
_cell_measurement_reflns_used 26796
_cell_measurement_temperature 100(2)
_cell_measurement_theta_max 35
_cell_measurement_theta_min 3.08
_cell_volume 1734.3(7)
_computing_cell_refinement 'CrysAlis RED (Oxford Diffraction, Poland Sp. z o.o)'
_computing_data_collection 'CrysAlis CCD (Oxford Diffraction, Poland Sp. z o.o)'
_computing_data_reduction 'CrysAlis RED (Oxford Diffraction, Poland Sp. z o.o)'
_computing_molecular_graphics 'SHELXL-NT V5.1, Bruker AXS 1999'
_computing_publication_material 'SHELXL-97 (Sheldrick, 1997)'
_computing_structure_refinement 'SHELXL-97 (Sheldrick, 1997)'
_computing_structure_solution 'SHELXS-97 (Sheldrick, 1990)'
_diffrn_ambient_temperature 100(2)
_diffrn_measured_fraction_theta_full 0.970
_diffrn_measured_fraction_theta_max 0.970
_diffrn_measurement_device_type 'KUMA KM4CCD \k-geometry diffractometr'
_diffrn_measurement_method \w
_diffrn_radiation_monochromator graphite
_diffrn_radiation_source 'fine-focus sealed tube'
_diffrn_radiation_type MoK\a
_diffrn_radiation_wavelength 0.71073
_diffrn_reflns_av_R_equivalents 0.0273
_diffrn_reflns_av_sigmaI/netI 0.0182
_diffrn_reflns_limit_h_max 12
_diffrn_reflns_limit_h_min -12
_diffrn_reflns_limit_k_max 31
_diffrn_reflns_limit_k_min -25
_diffrn_reflns_limit_l_max 18
_diffrn_reflns_limit_l_min -18
_diffrn_reflns_number 33149
_diffrn_reflns_theta_full 35.00
_diffrn_reflns_theta_max 35.00
_diffrn_reflns_theta_min 3.08
_exptl_absorpt_coefficient_mu 0.564
_exptl_absorpt_correction_T_max 0.929
_exptl_absorpt_correction_T_min 0.861
_exptl_absorpt_correction_type analytical
_exptl_absorpt_process_details
;
XPREP-Brucker Analytical X-ray Systems, 1997
;
_exptl_crystal_colour COLOURLESS
_exptl_crystal_density_diffrn 1.824
_exptl_crystal_density_method 'not measured'
_exptl_crystal_description PLATE
_exptl_crystal_F_000 968
_exptl_crystal_size_max 0.30
_exptl_crystal_size_mid 0.25
_exptl_crystal_size_min 0.15
_refine_diff_density_max 0.651
_refine_diff_density_min -0.436
_refine_diff_density_rms 0.082
_refine_ls_extinction_method none
_refine_ls_goodness_of_fit_ref 1.108
_refine_ls_hydrogen_treatment mixed
_refine_ls_matrix_type full
_refine_ls_number_parameters 304
_refine_ls_number_reflns 7401
_refine_ls_number_restraints 0
_refine_ls_restrained_S_all 1.108
_refine_ls_R_factor_all 0.0407
_refine_ls_R_factor_gt 0.0347
_refine_ls_shift/su_max 0.002
_refine_ls_shift/su_mean 0.000
_refine_ls_structure_factor_coef Fsqd
_refine_ls_weighting_details 'calc w=1/[\s^2^(Fo^2^)+(0.0370P)^2^+0.9380P] where P=(Fo^2^+2Fc^2^)/3'
_refine_ls_weighting_scheme calc
_refine_ls_wR_factor_gt 0.0808
_refine_ls_wR_factor_ref 0.0830
_reflns_number_gt 6697
_reflns_number_total 7401
_reflns_threshold_expression >2sigma(I)
_cod_data_source_file b515789g.txt
_cod_data_source_block 2
_cod_depositor_comments
;
The following automatic conversions were performed:
'_symmetry_cell_setting' value 'MONOCLINIC' changed to 'monoclinic'
according to '/home/saulius/struct/CIF-dictionaries/cif_core.dic'
dictionary named 'cif_core.dic' version 2.4.1 from
2010-06-29.

'_exptl_absorpt_correction_type' value 'ANALYTICAL' changed
to 'analytical' according to
'/home/saulius/struct/CIF-dictionaries/cif_core.dic' dictionary named
'cif_core.dic' version 2.4.1 from 2010-06-29.

Automatic conversion script
Id: cif_fix_enum 1527 2010-12-29 10:47:43Z saulius 
;
_cod_original_cell_volume 1734.3(6)
_cod_original_sg_symbol_Hall '-P 2yn '
_cod_original_sg_symbol_H-M 'P 21/n'
_cod_database_code 7203178

loop_
_symmetry_equiv_pos_as_xyz
'x, y, z'
'-x+1/2, y+1/2, -z+1/2'
'-x, -y, -z'
'x-1/2, -y-1/2, z-1/2'

loop_
_atom_site_label
_atom_site_type_symbol
_atom_site_fract_x
_atom_site_fract_y
_atom_site_fract_z
_atom_site_U_iso_or_equiv
_atom_site_adp_type
_atom_site_occupancy
_atom_site_symmetry_multiplicity
_atom_site_calc_flag
_atom_site_refinement_flags
_atom_site_disorder_assembly
_atom_site_disorder_group
K K 0.78882(3) 0.590258(12) 0.59144(2) 0.01463(5) Uani 1 1 d . . .
P1 P 0.75474(3) 0.494804(13) 0.29763(2) 0.01006(5) Uani 1 1 d . . .
O11 O 0.74963(11) 0.51816(4) 0.16507(7) 0.01278(13) Uani 1 1 d . . .
O21 O 0.83073(11) 0.42542(4) 0.30901(7) 0.01312(14) Uani 1 1 d . . .
O31 O 0.86146(10) 0.54812(4) 0.38000(7) 0.01257(13) Uani 1 1 d . . .
H3O H 0.984(2) 0.5491(9) 0.3900(15) 0.015 Uiso 1 1 d . . .
O41 O 0.56012(10) 0.49808(4) 0.31307(7) 0.01423(14) Uani 1 1 d . . .
H4O H 0.530(2) 0.5380(9) 0.3551(16) 0.017 Uiso 1 1 d . . .
C11 C 0.66584(13) 0.57648(5) 0.11507(9) 0.01083(16) Uani 1 1 d . . .
C21 C 0.59883(14) 0.57407(5) -0.00593(9) 0.01241(17) Uani 1 1 d . . .
H21 H 0.617(2) 0.5360(8) -0.0479(15) 0.014(4) Uiso 1 1 d . . .
C31 C 0.50968(15) 0.62961(5) -0.06346(9) 0.01338(17) Uani 1 1 d . . .
H31 H 0.459(3) 0.6286(9) -0.1429(17) 0.022(4) Uiso 1 1 d . . .
C41 C 0.49214(14) 0.68667(5) 0.00222(9) 0.01249(16) Uani 1 1 d . . .
C51 C 0.56155(15) 0.69034(5) 0.12213(10) 0.01371(17) Uani 1 1 d . . .
H51 H 0.548(2) 0.7285(9) 0.1633(16) 0.018(4) Uiso 1 1 d . . .
C61 C 0.64972(15) 0.63453(5) 0.17940(9) 0.01316(17) Uani 1 1 d . . .
H61 H 0.697(3) 0.6375(10) 0.2592(17) 0.024(5) Uiso 1 1 d . . .
N1 N 0.39348(14) 0.74460(5) -0.05735(9) 0.01651(17) Uani 1 1 d . . .
O51 O 0.32404(16) 0.73935(5) -0.16204(9) 0.0278(2) Uani 1 1 d . . .
O61 O 0.38361(15) 0.79573(5) 0.00005(9) 0.0252(2) Uani 1 1 d . . .
P2 P 0.69756(3) 0.389520(13) 0.56681(2) 0.00987(5) Uani 1 1 d . . .
O12 O 0.78909(11) 0.33295(4) 0.66022(7) 0.01392(14) Uani 1 1 d . . .
O22 O 0.69732(12) 0.35131(4) 0.45106(7) 0.01498(14) Uani 1 1 d . . .
H2O H 0.737(3) 0.3731(13) 0.401(2) 0.050(7) Uiso 1 1 d . . .
O32 O 0.50973(11) 0.40173(4) 0.57978(8) 0.01479(14) Uani 1 1 d . . .
O42 O 0.81185(10) 0.45209(4) 0.58202(7) 0.01256(13) Uani 1 1 d . . .
C12 C 0.84479(14) 0.34375(5) 0.77919(9) 0.01147(16) Uani 1 1 d . . .
C22 C 0.93099(15) 0.28959(5) 0.84433(9) 0.01369(17) Uani 1 1 d . . .
H22 H 0.953(2) 0.2462(9) 0.8075(16) 0.022(4) Uiso 1 1 d . . .
C32 C 1.00261(15) 0.29734(5) 0.96349(10) 0.01434(18) Uani 1 1 d . . .
H32 H 1.066(2) 0.2649(9) 1.0071(15) 0.019(4) Uiso 1 1 d . . .
C42 C 0.98599(14) 0.35981(5) 1.01411(9) 0.01186(16) Uani 1 1 d . . .
C52 C 0.89539(14) 0.41337(5) 0.95149(9) 0.01295(17) Uani 1 1 d . . .
H52 H 0.881(2) 0.4557(9) 0.9880(16) 0.020(4) Uiso 1 1 d . . .
C62 C 0.82168(15) 0.40516(5) 0.83286(9) 0.01290(17) Uani 1 1 d . . .
H62 H 0.758(2) 0.4403(9) 0.7897(16) 0.020(4) Uiso 1 1 d . . .
N2 N 1.07791(13) 0.37126(5) 1.13569(8) 0.01382(16) Uani 1 1 d . . .
O52 O 1.12076(15) 0.32234(5) 1.20071(8) 0.02318(19) Uani 1 1 d . . .
O62 O 1.11312(12) 0.42999(4) 1.16723(7) 0.01684(15) Uani 1 1 d . . .

loop_
_atom_site_aniso_label
_atom_site_aniso_U_11
_atom_site_aniso_U_22
_atom_site_aniso_U_33
_atom_site_aniso_U_23
_atom_site_aniso_U_13
_atom_site_aniso_U_12
K 0.01832(10) 0.01316(9) 0.01072(9) -0.00065(7) -0.00035(7) 0.00216(7)
P1 0.01014(10) 0.00976(10) 0.00993(11) 0.00028(8) 0.00149(8) 0.00026(8)
O11 0.0162(3) 0.0112(3) 0.0106(3) 0.0013(2) 0.0023(3) 0.0031(3)
O21 0.0157(3) 0.0103(3) 0.0135(3) 0.0014(2) 0.0036(3) 0.0021(3)
O31 0.0108(3) 0.0132(3) 0.0128(3) -0.0017(2) 0.0008(2) -0.0008(2)
O41 0.0101(3) 0.0152(3) 0.0175(4) -0.0014(3) 0.0033(3) -0.0005(3)
C11 0.0112(4) 0.0099(4) 0.0114(4) 0.0010(3) 0.0023(3) 0.0002(3)
C21 0.0147(4) 0.0116(4) 0.0107(4) 0.0001(3) 0.0024(3) -0.0001(3)
C31 0.0148(4) 0.0137(4) 0.0108(4) 0.0012(3) 0.0012(3) -0.0004(3)
C41 0.0130(4) 0.0107(4) 0.0133(4) 0.0024(3) 0.0017(3) 0.0006(3)
C51 0.0159(4) 0.0110(4) 0.0136(4) -0.0005(3) 0.0019(3) 0.0009(3)
C61 0.0163(4) 0.0114(4) 0.0110(4) -0.0004(3) 0.0014(3) 0.0007(3)
N1 0.0168(4) 0.0147(4) 0.0175(4) 0.0046(3) 0.0027(3) 0.0023(3)
O51 0.0362(5) 0.0241(5) 0.0177(4) 0.0059(3) -0.0055(4) 0.0077(4)
O61 0.0333(5) 0.0145(4) 0.0270(5) 0.0013(3) 0.0051(4) 0.0088(4)
P2 0.00952(10) 0.00948(10) 0.01016(11) 0.00008(8) 0.00124(8) -0.00065(8)
O12 0.0184(4) 0.0107(3) 0.0109(3) 0.0000(2) -0.0005(3) 0.0011(3)
O22 0.0216(4) 0.0125(3) 0.0116(3) -0.0015(3) 0.0051(3) -0.0035(3)
O32 0.0097(3) 0.0170(3) 0.0176(4) -0.0015(3) 0.0029(3) -0.0005(3)
O42 0.0116(3) 0.0103(3) 0.0155(3) -0.0005(2) 0.0023(3) -0.0017(2)
C12 0.0118(4) 0.0108(4) 0.0111(4) 0.0002(3) 0.0013(3) -0.0006(3)
C22 0.0171(4) 0.0101(4) 0.0131(4) 0.0000(3) 0.0016(3) 0.0015(3)
C32 0.0175(4) 0.0114(4) 0.0133(4) 0.0015(3) 0.0016(3) 0.0029(3)
C42 0.0125(4) 0.0127(4) 0.0098(4) 0.0005(3) 0.0013(3) 0.0012(3)
C52 0.0140(4) 0.0113(4) 0.0130(4) -0.0002(3) 0.0018(3) 0.0016(3)
C62 0.0146(4) 0.0110(4) 0.0122(4) 0.0007(3) 0.0010(3) 0.0027(3)
N2 0.0150(4) 0.0155(4) 0.0108(4) 0.0006(3) 0.0025(3) 0.0025(3)
O52 0.0350(5) 0.0180(4) 0.0134(4) 0.0039(3) -0.0014(3) 0.0069(4)
O62 0.0204(4) 0.0160(4) 0.0138(3) -0.0023(3) 0.0031(3) -0.0018(3)

loop_
_atom_type_symbol
_atom_type_description
_atom_type_scat_dispersion_real
_atom_type_scat_dispersion_imag
_atom_type_scat_source
C C 0.0033 0.0016 'International Tables Vol C Tables 4.2.6.8 and 6.1.1.4'
H H 0.0000 0.0000 'International Tables Vol C Tables 4.2.6.8 and 6.1.1.4'
N N 0.0061 0.0033 'International Tables Vol C Tables 4.2.6.8 and 6.1.1.4'
O O 0.0106 0.0060 'International Tables Vol C Tables 4.2.6.8 and 6.1.1.4'
P P 0.1023 0.0942 'International Tables Vol C Tables 4.2.6.8 and 6.1.1.4'
K K 0.2009 0.2494 'International Tables Vol C Tables 4.2.6.8 and 6.1.1.4'

loop_
_geom_angle_atom_site_label_1
_geom_angle_atom_site_label_2
_geom_angle_atom_site_label_3
_geom_angle
_geom_angle_site_symmetry_1
_geom_angle_site_symmetry_3
_geom_angle_publ_flag
O61 K O32 85.07(3) 4_676 3_666 ?
O61 K O42 143.29(3) 4_676 . ?
O32 K O42 94.62(3) 3_666 . ?
O61 K O31 76.76(3) 4_676 . ?
O32 K O31 70.19(3) 3_666 . ?
O42 K O31 68.77(2) . . ?
O61 K O62 119.50(3) 4_676 3_767 ?
O32 K O62 139.15(3) 3_666 3_767 ?
O42 K O62 83.80(3) . 3_767 ?
O31 K O62 142.77(3) . 3_767 ?
O61 K O21 84.97(3) 4_676 3_766 ?
O32 K O21 156.38(3) 3_666 3_766 ?
O42 K O21 80.90(2) . 3_766 ?
O31 K O21 86.69(3) . 3_766 ?
O62 K O21 63.80(4) 3_767 3_766 ?
O61 K O52 78.35(3) 4_676 3_767 ?
O32 K O52 125.87(3) 3_666 3_767 ?
O42 K O52 127.94(3) . 3_767 ?
O31 K O52 148.80(3) . 3_767 ?
O62 K O52 44.38(3) 3_767 3_767 ?
O21 K O52 72.61(4) 3_766 3_767 ?
O21 P1 O31 115.84(5) . . ?
O21 P1 O41 113.44(5) . . ?
O31 P1 O41 106.90(5) . . ?
O21 P1 O11 106.06(5) . . ?
O31 P1 O11 107.56(5) . . ?
O41 P1 O11 106.52(5) . . ?
C11 O11 P1 123.72(7) . . ?
P1 O21 K 118.21(4) . 3_766 ?
P1 O31 K 125.43(5) . . ?
P1 O31 H3O 118.7(11) . . ?
K O31 H3O 106.3(11) . . ?
P1 O41 H4O 115.6(10) . . ?
O11 C11 C61 123.21(9) . . ?
O11 C11 C21 115.51(9) . . ?
C61 C11 C21 121.28(9) . . ?
C31 C21 C11 119.68(10) . . ?
C31 C21 H21 120.2(11) . . ?
C11 C21 H21 120.1(11) . . ?
C21 C31 C41 118.32(10) . . ?
C21 C31 H31 121.5(12) . . ?
C41 C31 H31 120.2(12) . . ?
C51 C41 C31 122.63(10) . . ?
C51 C41 N1 118.81(10) . . ?
C31 C41 N1 118.55(10) . . ?
C41 C51 C61 118.83(10) . . ?
C41 C51 H51 120.9(11) . . ?
C61 C51 H51 120.2(11) . . ?
C51 C61 C11 119.23(10) . . ?
C51 C61 H61 118.4(12) . . ?
C11 C61 H61 122.4(12) . . ?
O51 N1 O61 123.43(10) . . ?
O51 N1 C41 118.20(10) . . ?
O61 N1 C41 118.38(10) . . ?
N1 O61 K 166.84(9) . 4_575 ?
O32 P2 O42 113.68(5) . . ?
O32 P2 O22 110.66(5) . . ?
O42 P2 O22 113.09(5) . . ?
O32 P2 O12 109.00(5) . . ?
O42 P2 O12 109.78(5) . . ?
O22 P2 O12 99.69(5) . . ?
C12 O12 P2 124.50(7) . . ?
P2 O22 H2O 115.2(17) . . ?
P2 O32 K 127.62(5) . 3_666 ?
P2 O42 K 141.66(5) . . ?
O12 C12 C22 115.78(9) . . ?
O12 C12 C62 123.15(9) . . ?
C22 C12 C62 121.06(10) . . ?
C32 C22 C12 119.80(10) . . ?
C32 C22 H22 117.7(11) . . ?
C12 C22 H22 122.3(11) . . ?
C22 C32 C42 118.24(10) . . ?
C22 C32 H32 122.5(11) . . ?
C42 C32 H32 119.1(11) . . ?
C52 C42 C32 122.64(10) . . ?
C52 C42 N2 118.25(9) . . ?
C32 C42 N2 118.96(9) . . ?
C42 C52 C62 118.95(10) . . ?
C42 C52 H52 121.9(11) . . ?
C62 C52 H52 119.2(11) . . ?
C52 C62 C12 119.18(9) . . ?
C52 C62 H62 120.1(11) . . ?
C12 C62 H62 120.7(11) . . ?
O52 N2 O62 123.23(10) . . ?
O52 N2 C42 119.02(10) . . ?
O62 N2 C42 117.72(9) . . ?
N2 O52 K 91.65(7) . 3_767 ?
N2 O62 K 99.16(6) . 3_767 ?

loop_
_geom_bond_atom_site_label_1
_geom_bond_atom_site_label_2
_geom_bond_distance
_geom_bond_site_symmetry_2
_geom_bond_publ_flag
K O61 2.6693(11) 4_676 ?
K O32 2.6900(13) 3_666 ?
K O42 2.7476(10) . ?
K O31 2.7841(10) . ?
K O62 2.7856(11) 3_767 ?
K O21 2.9067(12) 3_766 ?
K O52 2.9408(11) 3_767 ?
K N2 3.2207(12) 3_767 ?
P1 O21 1.4877(9) . ?
P1 O31 1.5373(9) . ?
P1 O41 1.5444(9) . ?
P1 O11 1.6115(9) . ?
O11 C11 1.3869(12) . ?
O31 H3O 0.918(17) . ?
O41 H4O 0.987(18) . ?
C11 C61 1.3954(15) . ?
C11 C21 1.3956(15) . ?
C21 C31 1.3881(15) . ?
C21 H21 0.928(17) . ?
C31 C41 1.3908(15) . ?
C31 H31 0.925(19) . ?
C41 C51 1.3877(15) . ?
C41 N1 1.4632(14) . ?
C51 C61 1.3884(15) . ?
C51 H51 0.914(18) . ?
C61 H61 0.926(19) . ?
N1 O51 1.2268(14) . ?
N1 O61 1.2274(14) . ?
P2 O32 1.5013(9) . ?
P2 O42 1.5059(8) . ?
P2 O22 1.5520(9) . ?
P2 O12 1.6132(9) . ?
O12 C12 1.3793(13) . ?
O22 H2O 0.84(3) . ?
C12 C22 1.3948(14) . ?
C12 C62 1.3989(15) . ?
C22 C32 1.3889(16) . ?
C22 H22 0.992(18) . ?
C32 C42 1.3905(15) . ?
C32 H32 0.895(18) . ?
C42 C52 1.3854(14) . ?
C42 N2 1.4582(14) . ?
C52 C62 1.3871(15) . ?
C52 H52 0.959(19) . ?
C62 H62 0.931(18) . ?
N2 O52 1.2311(13) . ?
N2 O62 1.2327(13) . ?

loop_
_geom_hbond_atom_site_label_D
_geom_hbond_atom_site_label_H
_geom_hbond_atom_site_label_A
_geom_hbond_distance_DH
_geom_hbond_distance_HA
_geom_hbond_distance_DA
_geom_hbond_angle_DHA
_geom_hbond_site_symmetry_A
O31 H3O O42 0.918(17) 1.530(17) 2.4449(13) 174.7(18) 3_766
O41 H4O O32 0.987(18) 1.484(18) 2.4703(12) 178.3(17) 3_666
O22 H2O O21 0.84(3) 1.76(3) 2.5940(12) 174(3) .
C61 H61 O31 0.926(19) 2.435(19) 3.0629(15) 125.1(15) .
C62 H62 O42 0.931(18) 2.564(18) 3.0653(14) 114.1(14) .
C31 H31 O51 0.925(19) 2.415(19) 2.7119(15) 98.6(13) .
C32 H32 O52 0.895(18) 2.487(18) 2.7669(16) 98.7(13) .
C51 H51 O61 0.914(18) 2.439(17) 2.7196(15) 97.9(12) .

loop_
_geom_torsion_atom_site_label_1
_geom_torsion_atom_site_label_2
_geom_torsion_atom_site_label_3
_geom_torsion_atom_site_label_4
_geom_torsion
_geom_torsion_site_symmetry_1
_geom_torsion_site_symmetry_2
_geom_torsion_site_symmetry_3
_geom_torsion_site_symmetry_4
_geom_torsion_publ_flag
O21 P1 O11 C11 171.17(8) . . . . ?
O31 P1 O11 C11 -64.30(9) . . . . ?
O41 P1 O11 C11 50.03(9) . . . . ?
P1 O11 C11 C21 -150.41(8) . . . . ?
P1 O11 C11 C61 30.26(14) . . . . ?
O11 C11 C21 C31 178.75(9) . . . . ?
O11 C11 C61 C51 -179.18(10) . . . . ?
N1 C41 C31 C21 -178.13(10) . . . . ?
N1 C41 C51 C61 177.76(10) . . . . ?
C31 C41 N1 O51 2.91(16) . . . . ?
C51 C41 N1 O51 -175.91(11) . . . . ?
C31 C41 N1 O61 -177.49(11) . . . . ?
C51 C41 N1 O61 3.69(16) . . . . ?
C61 C11 C21 C31 -1.90(16) . . . . ?
C11 C21 C31 C41 0.80(16) . . . . ?
C21 C31 C41 C51 0.65(17) . . . . ?
C31 C41 C51 C61 -1.02(17) . . . . ?
O22 P2 O12 C12 170.75(9) . . . . ?
O32 P2 O12 C12 -73.32(10) . . . . ?
O42 P2 O12 C12 51.79(10) . . . . ?
P2 O12 C12 C22 -176.14(8) . . . . ?
P2 O12 C12 C62 2.40(15) . . . . ?
O12 C12 C22 C32 175.58(10) . . . . ?
O12 C12 C62 C52 -174.53(10) . . . . ?
N2 C42 C32 C22 -172.99(10) . . . . ?
N2 C42 C52 C62 173.96(10) . . . . ?
C32 C42 N2 O52 -21.96(16) . . . . ?
C52 C42 N2 O52 162.34(11) . . . . ?
C32 C42 N2 O62 156.12(10) . . . . ?
C52 C42 N2 O62 -19.58(15) . . . . ?
C62 C12 C22 C32 -3.00(17) . . . . ?
C12 C22 C32 C42 -0.20(17) . . . . ?
C22 C32 C42 C52 2.51(17) . . . . ?
C32 C42 C52 C62 -1.58(17) . . . . ?
O11 P1 O31 H3O -74.6(13) . . . . ?
O11 P1 O41 H4O -101.3(12) . . . . ?
O12 P2 O22 H2O -131.2(19) . . . . ?
